data_4312605
loop_
_publ_author_name
'Zhi-Rong Qu'
'Hong Zhao'
'Xi-Sen Wang'
'Yong-Hua Li'
'Yu-Mei Song'
'Yu-juan Liu'
'Qiong Ye'
'Ren-Gen Xiong'
'Brendan F. Abrahams'
'Zi-Ling Xue'
'Xiao-Zeng You'

_publ_contact_author_address
;
Prof. Ren-Gen Xiong
Coordination Chemistry Institue
Nanjing University, Nanjing
210093, P. R. China
;
_publ_contact_author_email xiongrg@netra.nju.edu.cn
_publ_contact_author_fax 86-25-3317761
_publ_contact_author_name 'Prof. Ren-Gen Xiong'
_publ_contact_author_phone 86-25-3594724
_publ_section_title
;
 Homochiral Zn and Cd Coordination Polymers Containing Amino
 Acid-Tetrazole Ligands
;
_journal_name_full 'Inorganic Chemistry'
_journal_page_first 7710
_journal_page_last 7712
_journal_paper_doi 10.1021/ic034685q
_journal_volume 42
_journal_year 2003
_chemical_formula_sum 'C10 H11 Cd N5 O3'
_chemical_formula_weight 361.64
_chemical_name_systematic
; 
 ? 
;
_space_group_IT_number 19
_symmetry_cell_setting orthorhombic
_symmetry_space_group_name_Hall 'P 2ac 2ab'
_symmetry_space_group_name_H-M 'P 21 21 21'
_atom_sites_solution_hydrogens geom
_atom_sites_solution_primary direct
_atom_sites_solution_secondary difmap
_audit_creation_method SHELXL-97
_cell_angle_alpha 90.00
_cell_angle_beta 90.00
_cell_angle_gamma 90.00
_cell_formula_units_Z 4
_cell_length_a 9.9969(9)
_cell_length_b 10.8731(10)
_cell_length_c 10.873
_cell_measurement_temperature 296(2)
_cell_volume 1181.87(15)
_computing_structure_refinement 'SHELXL-97 (Sheldrick, 1997)'
_computing_structure_solution 'SHELXS-97 (Sheldrick, 1990)'
_diffrn_ambient_temperature 296(2)
_diffrn_measured_fraction_theta_full 1.000
_diffrn_measured_fraction_theta_max 1.000
_diffrn_radiation_monochromator graphite
_diffrn_radiation_source 'fine-focus sealed tube'
_diffrn_radiation_type MoK\a
_diffrn_radiation_wavelength 0.71073
_diffrn_reflns_av_R_equivalents 0.0320
_diffrn_reflns_av_sigmaI/netI 0.0358
_diffrn_reflns_limit_h_max 12
_diffrn_reflns_limit_h_min -10
_diffrn_reflns_limit_k_max 13
_diffrn_reflns_limit_k_min -13
_diffrn_reflns_limit_l_max 10
_diffrn_reflns_limit_l_min -13
_diffrn_reflns_number 7170
_diffrn_reflns_theta_full 25.98
_diffrn_reflns_theta_max 25.98
_diffrn_reflns_theta_min 2.65
_exptl_absorpt_coefficient_mu 1.861
_exptl_crystal_density_diffrn 2.032
_exptl_crystal_density_method 'not measured'
_exptl_crystal_F_000 712
_refine_diff_density_max 0.901
_refine_diff_density_min -0.449
_refine_diff_density_rms 0.114
_refine_ls_abs_structure_details 'Flack H D (1983), Acta Cryst. A39, 876-881'
_refine_ls_abs_structure_Flack -0.04(4)
_refine_ls_extinction_method none
_refine_ls_goodness_of_fit_ref 0.761
_refine_ls_hydrogen_treatment mixed
_refine_ls_matrix_type full
_refine_ls_number_parameters 172
_refine_ls_number_reflns 2325
_refine_ls_number_restraints 0
_refine_ls_restrained_S_all 0.761
_refine_ls_R_factor_all 0.0317
_refine_ls_R_factor_gt 0.0306
_refine_ls_shift/su_max 0.001
_refine_ls_shift/su_mean 0.000
_refine_ls_structure_factor_coef Fsqd
_refine_ls_weighting_details 'calc w=1/[\s^2^(Fo^2^)+(0.1000P)^2^+0.0000P] where P=(Fo^2^+2Fc^2^)/3'
_refine_ls_weighting_scheme calc
_refine_ls_wR_factor_gt 0.0886
_refine_ls_wR_factor_ref 0.0895
_reflns_number_gt 2258
_reflns_number_total 2325
_reflns_threshold_expression >2sigma(I)
_cod_data_source_file ic034685qsi20030809_082849_2.cif
_cod_data_source_block 2
_cod_original_cell_volume 1181.88(15)
_cod_database_code 4312605

loop_
_symmetry_equiv_pos_as_xyz
'x, y, z'
'-x+1/2, -y, z+1/2'
'-x, y+1/2, -z+1/2'
'x+1/2, -y+1/2, -z'

loop_
_atom_site_label
_atom_site_type_symbol
_atom_site_fract_x
_atom_site_fract_y
_atom_site_fract_z
_atom_site_U_iso_or_equiv
_atom_site_adp_type
_atom_site_occupancy
_atom_site_symmetry_multiplicity
_atom_site_calc_flag
_atom_site_refinement_flags
_atom_site_disorder_assembly
_atom_site_disorder_group
Cd1 Cd 0.94598(3) 0.23560(3) 0.08904(3) 0.03421(13) Uani 1 1 d . . .
O2 O 1.1545(3) 0.2112(4) -0.0065(3) 0.0416(8) Uani 1 1 d . . .
C10 C 1.1517(4) 0.2148(4) -0.1201(4) 0.0301(8) Uani 1 1 d . . .
N5 N 0.9097(3) 0.1786(4) -0.1079(4) 0.0358(8) Uani 1 1 d . . .
H5A H 0.9022 0.0962 -0.1118 0.043 Uiso 1 1 calc R . .
H5B H 0.8322 0.2114 -0.1342 0.043 Uiso 1 1 calc R . .
C9 C 1.0185(4) 0.2188(4) -0.1881(3) 0.0276(8) Uani 1 1 d . . .
H9A H 1.0226 0.1659 -0.2609 0.033 Uiso 1 1 calc R . .
C8 C 0.9977(4) 0.3529(5) -0.2275(5) 0.0395(10) Uani 1 1 d . . .
H8A H 0.9886 0.4036 -0.1546 0.047 Uiso 1 1 calc R . .
H8B H 1.0764 0.3806 -0.2717 0.047 Uiso 1 1 calc R . .
C7 C 0.7599(5) 0.4164(4) -0.2600(4) 0.0349(9) Uani 1 1 d . . .
H7A H 0.7553 0.4337 -0.1764 0.042 Uiso 1 1 calc R . .
C6 C 0.6487(5) 0.4368(4) -0.3334(4) 0.0345(10) Uani 1 1 d . . .
C5 C 0.8758(5) 0.3715(5) -0.3084(4) 0.0374(10) Uani 1 1 d . . .
C4 C 0.7721(8) 0.3643(6) -0.5076(5) 0.0589(16) Uani 1 1 d . . .
H4A H 0.7765 0.3452 -0.5909 0.071 Uiso 1 1 calc R . .
C3 C 0.6551(7) 0.4111(6) -0.4583(5) 0.0510(14) Uani 1 1 d . . .
H3A H 0.5814 0.4253 -0.5085 0.061 Uiso 1 1 calc R . .
C2 C 0.8826(6) 0.3458(6) -0.4332(5) 0.0513(13) Uani 1 1 d . . .
H2A H 0.9617 0.3160 -0.4670 0.062 Uiso 1 1 calc R . .
O1 O 1.2541(3) 0.2206(4) -0.1875(3) 0.0410(8) Uani 1 1 d . . .
C1 C 0.5264(5) 0.4915(4) -0.2811(5) 0.0390(10) Uani 1 1 d . . .
N4 N 0.4532(5) 0.4424(4) -0.1936(4) 0.0484(10) Uani 1 1 d . . .
N3 N 0.4716(4) 0.5977(4) -0.3176(5) 0.0522(12) Uani 1 1 d . . .
N2 N 0.3625(4) 0.6138(5) -0.2469(7) 0.0690(17) Uani 1 1 d . . .
N1 N 0.3497(5) 0.5205(5) -0.1734(6) 0.0651(16) Uani 1 1 d . . .
O1W O 0.249(2) 0.5583(17) 0.0684(19) 0.313(9) Uani 1 1 d . . .

loop_
_atom_site_aniso_label
_atom_site_aniso_U_11
_atom_site_aniso_U_22
_atom_site_aniso_U_33
_atom_site_aniso_U_23
_atom_site_aniso_U_13
_atom_site_aniso_U_12
Cd1 0.03132(18) 0.03290(18) 0.03842(19) 0.00076(12) 0.00688(12) -0.00050(12)
O2 0.0301(14) 0.059(2) 0.0358(16) -0.0001(16) -0.0053(12) 0.0033(17)
C10 0.0208(16) 0.0285(19) 0.041(2) -0.0029(16) 0.0002(15) 0.0019(17)
N5 0.0231(16) 0.0394(19) 0.045(2) 0.0005(17) -0.0055(15) -0.0022(14)
C9 0.0208(16) 0.032(2) 0.0296(18) -0.0025(17) -0.0004(14) 0.0011(16)
C8 0.028(2) 0.042(3) 0.048(3) 0.004(2) -0.007(2) -0.0023(19)
C7 0.034(2) 0.036(2) 0.034(2) -0.0005(19) -0.0051(19) 0.0001(18)
C6 0.034(2) 0.034(2) 0.035(2) 0.0076(18) -0.008(2) -0.001(2)
C5 0.037(2) 0.035(2) 0.040(2) 0.0079(19) -0.0048(19) 0.003(2)
C4 0.086(4) 0.058(4) 0.032(3) 0.000(2) -0.011(3) 0.018(3)
C3 0.065(4) 0.047(3) 0.041(3) 0.006(2) -0.021(3) 0.011(3)
C2 0.063(3) 0.055(3) 0.036(2) 0.004(2) 0.007(2) 0.016(3)
O1 0.0226(13) 0.057(2) 0.0435(15) -0.0046(16) 0.0051(11) -0.0002(15)
C1 0.031(2) 0.034(2) 0.052(3) 0.005(2) -0.0112(19) -0.0013(18)
N4 0.037(2) 0.043(2) 0.065(3) 0.013(2) -0.003(2) 0.005(2)
N3 0.029(2) 0.043(2) 0.084(3) 0.025(2) -0.005(2) 0.0026(18)
N2 0.030(2) 0.052(3) 0.125(5) 0.032(3) 0.002(3) 0.007(2)
N1 0.036(2) 0.050(3) 0.109(5) 0.020(3) 0.011(3) 0.009(2)
O1W 0.324(19) 0.239(19) 0.376(17) 0.08(2) 0.09(2) 0.048(17)

loop_
_atom_type_symbol
_atom_type_description
_atom_type_scat_dispersion_real
_atom_type_scat_dispersion_imag
_atom_type_scat_source
C C 0.0033 0.0016 'International Tables Vol C Tables 4.2.6.8 and 6.1.1.4'
H H 0.0000 0.0000 'International Tables Vol C Tables 4.2.6.8 and 6.1.1.4'
N N 0.0061 0.0033 'International Tables Vol C Tables 4.2.6.8 and 6.1.1.4'
O O 0.0106 0.0060 'International Tables Vol C Tables 4.2.6.8 and 6.1.1.4'
Cd Cd -0.8075 1.2024 'International Tables Vol C Tables 4.2.6.8 and 6.1.1.4'

loop_
_geom_angle_atom_site_label_1
_geom_angle_atom_site_label_2
_geom_angle_atom_site_label_3
_geom_angle
_geom_angle_site_symmetry_1
_geom_angle_site_symmetry_3
_geom_angle_publ_flag
N3 Cd1 N4 117.2(2) 2_665 4 ?
N3 Cd1 O1 85.77(14) 2_665 4_455 ?
N4 Cd1 O1 88.22(16) 4 4_455 ?
N3 Cd1 N5 135.44(17) 2_665 . ?
N4 Cd1 N5 104.38(17) 4 . ?
O1 Cd1 N5 111.87(12) 4_455 . ?
N3 Cd1 O2 88.00(14) 2_665 . ?
N4 Cd1 O2 95.65(15) 4 . ?
O1 Cd1 O2 173.67(12) 4_455 . ?
N5 Cd1 O2 72.06(12) . . ?
C10 O2 Cd1 114.8(3) . . ?
O2 C10 O1 124.4(4) . . ?
O2 C10 C9 120.3(3) . . ?
O1 C10 C9 115.3(4) . . ?
C9 N5 Cd1 111.3(2) . . ?
C9 N5 H5A 109.4 . . ?
Cd1 N5 H5A 109.4 . . ?
C9 N5 H5B 109.4 . . ?
Cd1 N5 H5B 109.4 . . ?
H5A N5 H5B 108.0 . . ?
N5 C9 C10 110.7(3) . . ?
N5 C9 C8 110.5(4) . . ?
C10 C9 C8 106.3(3) . . ?
N5 C9 H9A 109.8 . . ?
C10 C9 H9A 109.8 . . ?
C8 C9 H9A 109.8 . . ?
C5 C8 C9 113.4(4) . . ?
C5 C8 H8A 108.9 . . ?
C9 C8 H8A 108.9 . . ?
C5 C8 H8B 108.9 . . ?
C9 C8 H8B 108.9 . . ?
H8A C8 H8B 107.7 . . ?
C5 C7 C6 121.1(4) . . ?
C5 C7 H7A 119.4 . . ?
C6 C7 H7A 119.4 . . ?
C7 C6 C3 119.6(5) . . ?
C7 C6 C1 120.5(4) . . ?
C3 C6 C1 119.8(5) . . ?
C7 C5 C2 119.4(5) . . ?
C7 C5 C8 120.5(4) . . ?
C2 C5 C8 120.1(5) . . ?
C2 C4 C3 120.1(5) . . ?
C2 C4 H4A 119.9 . . ?
C3 C4 H4A 119.9 . . ?
C4 C3 C6 119.5(5) . . ?
C4 C3 H3A 120.3 . . ?
C6 C3 H3A 120.3 . . ?
C4 C2 C5 120.2(5) . . ?
C4 C2 H2A 119.9 . . ?
C5 C2 H2A 119.9 . . ?
C10 O1 Cd1 115.3(3) . 4 ?
N4 C1 N3 109.7(4) . . ?
N4 C1 C6 125.3(4) . . ?
N3 C1 C6 125.0(5) . . ?
C1 N4 N1 106.7(4) . . ?
C1 N4 Cd1 137.3(4) . 4_455 ?
N1 N4 Cd1 115.7(4) . 4_455 ?
C1 N3 N2 106.0(4) . . ?
C1 N3 Cd1 133.1(4) . 2_664 ?
N2 N3 Cd1 116.9(3) . 2_664 ?
N1 N2 N3 109.2(4) . . ?
N2 N1 N4 108.4(5) . . ?

loop_
_geom_bond_atom_site_label_1
_geom_bond_atom_site_label_2
_geom_bond_distance
_geom_bond_site_symmetry_2
_geom_bond_publ_flag
Cd1 N3 2.235(5) 2_665 ?
Cd1 N4 2.246(4) 4 ?
Cd1 O1 2.247(3) 4_455 ?
Cd1 N5 2.258(4) . ?
Cd1 O2 2.343(3) . ?
O2 C10 1.237(5) . ?
C10 O1 1.260(5) . ?
C10 C9 1.524(5) . ?
N5 C9 1.461(5) . ?
N5 H5A 0.9000 . ?
N5 H5B 0.9000 . ?
C9 C8 1.534(6) . ?
C9 H9A 0.9800 . ?
C8 C5 1.516(6) . ?
C8 H8A 0.9700 . ?
C8 H8B 0.9700 . ?
C7 C5 1.363(7) . ?
C7 C6 1.385(6) . ?
C7 H7A 0.9300 . ?
C6 C3 1.388(7) . ?
C6 C1 1.474(7) . ?
C5 C2 1.387(7) . ?
C4 C2 1.383(8) . ?
C4 C3 1.384(10) . ?
C4 H4A 0.9300 . ?
C3 H3A 0.9300 . ?
C2 H2A 0.9300 . ?
O1 Cd1 2.247(3) 4 ?
C1 N4 1.313(6) . ?
C1 N3 1.338(6) . ?
N4 N1 1.356(7) . ?
N4 Cd1 2.246(4) 4_455 ?
N3 N2 1.346(7) . ?
N3 Cd1 2.235(5) 2_664 ?
N2 N1 1.298(7) . ?
